data_2105830
loop_
_publ_author_name
'Rodr\'iguez-Velamaz\'an, Jos\'e Alberto'
'Ca\~nadillas-Delgado, Laura'
'Castro, Miguel'
'McIntyre, Garry J.'
'Real, Jos\'e Antonio'

_publ_section_title
;
 Temperature- and pressure-dependent structural study of
 {Fe(pmd)~2~[Ag(CN)~2~]~2~}~<i>n~</i> spin-crossover compound by neutron
 Laue diffraction
;
_journal_coeditor_code XK5013
_journal_issue 3
_journal_name_full 'Acta Crystallographica Section B'
_journal_page_first 436
_journal_page_last 443
_journal_paper_doi 10.1107/S2052520614003023
_journal_volume 70
_journal_year 2014
_chemical_formula_moiety 'C12 H8 Ag2 Fe N8'
_chemical_formula_sum 'C12 H8 Ag2 Fe N8'
_chemical_formula_weight 535.83
_space_group_IT_number 56
_symmetry_cell_setting orthorhombic
_symmetry_space_group_name_Hall '-P 2ab 2ac'
_symmetry_space_group_name_H-M 'P c c n'
_atom_sites_solution_hydrogens difmap
_atom_sites_solution_primary direct
_atom_sites_solution_secondary difmap
_audit_creation_method SHELXL-97
_cell_angle_alpha 90.00
_cell_angle_beta 90.00
_cell_angle_gamma 90.00
_cell_formula_units_Z 4
_cell_length_a 15.782(3)
_cell_length_b 8.242(3)
_cell_length_c 13.320(3)
_cell_measurement_temperature 280(2)
_cell_volume 1732.6(8)
_computing_cell_refinement 'NEWLAUEGEN (J. Campbell et al, 1998)'
_computing_data_reduction 'ARGONNE-BOXES(C. Wilkinson et al,1988)& LAUENORM (J. W. Campbell et al,1986'
_computing_structure_refinement 'SHELXL-97 (Sheldrick, 1997)'
_diffrn_ambient_temperature 280(2)
_diffrn_measured_fraction_theta_full 0.672
_diffrn_measured_fraction_theta_max 0.672
_diffrn_measurement_device_type 'ILL-VIVALDI Laue single xtal diffractometer'
_diffrn_radiation_source 'ILL neutron source'
_diffrn_radiation_type neutron
_diffrn_radiation_wavelength 0.95-2.50
_diffrn_reflns_av_R_equivalents 0.3518
_diffrn_reflns_av_sigmaI/netI 0.2101
_diffrn_reflns_limit_h_max 11
_diffrn_reflns_limit_h_min -17
_diffrn_reflns_limit_k_max 8
_diffrn_reflns_limit_k_min -8
_diffrn_reflns_limit_l_max 13
_diffrn_reflns_limit_l_min -14
_diffrn_reflns_number 3459
_diffrn_reflns_theta_full 29.29
_diffrn_reflns_theta_max 29.29
_diffrn_reflns_theta_min 4.03
_exptl_absorpt_coefficient_mu 0.088
_exptl_absorpt_correction_type none
_exptl_crystal_colour orange-yellow
_exptl_crystal_density_diffrn 2.054
_exptl_crystal_density_method 'not measured'
_exptl_crystal_description prism
_exptl_crystal_F_000 584
_exptl_crystal_size_max 1.0
_exptl_crystal_size_mid 0.6
_exptl_crystal_size_min 0.5
_refine_diff_density_max 0.727
_refine_diff_density_min -0.582
_refine_ls_extinction_method none
_refine_ls_goodness_of_fit_ref 1.418
_refine_ls_hydrogen_treatment refall
_refine_ls_matrix_type full
_refine_ls_number_parameters 142
_refine_ls_number_reflns 782
_refine_ls_number_restraints 0
_refine_ls_restrained_S_all 1.418
_refine_ls_R_factor_all 0.2244
_refine_ls_R_factor_gt 0.1724
_refine_ls_shift/su_max 0.000
_refine_ls_shift/su_mean 0.000
_refine_ls_structure_factor_coef Fsqd
_refine_ls_weighting_details 'calc w=1/[\s^2^(Fo^2^)+(0.0311P)^2^+71.9321P] where P=(Fo^2^+2Fc^2^)/3'
_refine_ls_weighting_scheme calc
_refine_ls_wR_factor_gt 0.2741
_refine_ls_wR_factor_ref 0.2931
_reflns_number_gt 641
_reflns_number_total 782
_reflns_threshold_expression >2sigma(I)
_cod_data_source_file xk5013sup1.cif
_cod_data_source_block fepmd12
_cod_depositor_comments 'Adding full bibliography for 2105819--2105831.cif.'
_cod_database_code 2105830

loop_
_symmetry_equiv_pos_as_xyz
'x, y, z'
'-x+1/2, -y+1/2, z'
'x+1/2, -y, -z+1/2'
'-x, y+1/2, -z+1/2'
'-x, -y, -z'
'x-1/2, y-1/2, -z'
'-x-1/2, y, z-1/2'
'x, -y-1/2, z-1/2'

loop_
_atom_site_type_symbol
_atom_site_label
_atom_site_fract_x
_atom_site_fract_y
_atom_site_fract_z
_atom_site_U_iso_or_equiv
_atom_site_adp_type
_atom_site_calc_flag
_atom_site_refinement_flags
_atom_site_occupancy
_atom_site_symmetry_multiplicity
C C1 0.6283(10) 0.537(2) 0.9494(11) 0.052(4) Uani d . 1 1
C C2 0.5866(9) 0.4672(18) 0.8697(10) 0.045(3) Uani d . 1 1
C C3 0.5949(7) 0.3248(16) 1.0484(8) 0.037(3) Uani d . 1 1
C C4 0.5492(8) 0.3209(19) 0.8862(10) 0.045(3) Uani d . 1 1
C C5 0.3269(8) 0.0766(17) 0.8740(8) 0.043(3) Uani d . 1 1
C C6 0.3858(7) 0.0805(16) 1.1963(8) 0.037(3) Uani d . 1 1
Fe Fe1 0.5000 0.0000 1.0000 0.029(3) Uani d S 1 2
N N1 0.5523(6) 0.2463(10) 0.9759(7) 0.036(2) Uani d . 1 1
N N2 0.6307(6) 0.4686(12) 1.0403(7) 0.045(3) Uani d . 1 1
N N3 0.4362(5) 0.0694(13) 1.1344(6) 0.041(2) Uani d . 1 1
N N4 0.3902(6) 0.0605(13) 0.9146(6) 0.042(2) Uani d . 1 1
Ag Ag1 0.2901(8) 0.0861(18) 1.3047(9) 0.039(4) Uani d . 1 1
H H1 0.661(3) 0.655(5) 0.944(2) 0.104(14) Uani d . 1 1
H H3 0.5933(19) 0.263(4) 1.122(2) 0.071(9) Uani d . 1 1
H H2 0.589(2) 0.525(5) 0.794(3) 0.085(10) Uani d . 1 1
H H4 0.514(2) 0.255(3) 0.829(2) 0.066(9) Uani d . 1 1

loop_
_atom_site_aniso_label
_atom_site_aniso_U_11
_atom_site_aniso_U_22
_atom_site_aniso_U_33
_atom_site_aniso_U_12
_atom_site_aniso_U_13
_atom_site_aniso_U_23
C1 0.063(9) 0.046(9) 0.047(9) -0.003(8) 0.003(7) 0.005(8)
C2 0.058(8) 0.041(8) 0.036(8) -0.014(7) -0.003(6) 0.005(6)
C3 0.044(7) 0.050(9) 0.016(6) -0.021(7) -0.009(5) 0.007(6)
C4 0.044(7) 0.054(10) 0.038(8) 0.002(7) -0.008(6) 0.010(7)
C5 0.031(6) 0.055(9) 0.044(6) 0.004(6) -0.020(6) -0.002(6)
C6 0.039(6) 0.045(8) 0.027(6) 0.002(6) 0.009(5) -0.002(5)
Fe1 0.039(8) 0.035(9) 0.014(6) -0.001(5) 0.005(4) 0.005(4)
N1 0.035(5) 0.043(6) 0.028(4) -0.005(4) -0.004(4) 0.001(3)
N2 0.047(6) 0.045(6) 0.043(6) -0.018(5) 0.002(4) -0.009(5)
N3 0.033(5) 0.065(7) 0.026(5) 0.001(5) 0.011(4) -0.005(4)
N4 0.039(5) 0.050(6) 0.038(5) 0.005(5) -0.006(4) 0.000(5)
Ag1 0.029(6) 0.055(11) 0.032(7) 0.006(6) 0.011(5) 0.017(6)
H1 0.17(4) 0.09(3) 0.06(2) -0.07(3) 0.03(2) 0.005(17)
H3 0.09(2) 0.08(2) 0.046(18) -0.041(17) -0.015(13) 0.022(14)
H2 0.08(2) 0.10(3) 0.08(2) -0.008(17) -0.001(18) 0.03(2)
H4 0.13(3) 0.04(2) 0.033(16) 0.003(15) -0.029(15) -0.004(11)

loop_
_atom_type_symbol
_atom_type_description
_atom_type_scat_dispersion_real
_atom_type_scat_dispersion_imag
_atom_type_scat_source
C C 0.0000 0.0000 'International Tables Vol C Tables 4.2.6.8 and 6.1.1.4'
H H 0.0000 0.0000 'International Tables Vol C Tables 4.2.6.8 and 6.1.1.4'
Ag Ag 0.0000 0.0000 'International Tables Vol C Tables 4.2.6.8 and 6.1.1.4'
Fe Fe 0.0000 0.0000 'International Tables Vol C Tables 4.2.6.8 and 6.1.1.4'
N N 0.0000 0.0000 'International Tables Vol C Tables 4.2.6.8 and 6.1.1.4'

loop_
_geom_angle_atom_site_label_1
_geom_angle_atom_site_label_2
_geom_angle_atom_site_label_3
_geom_angle_site_symmetry_1
_geom_angle_site_symmetry_3
_geom_angle
N2 C1 C2 . . 122.6(15)
N2 C1 H1 . . 114(2)
C2 C1 H1 . . 123(2)
C4 C2 C1 . . 116.9(13)
C4 C2 H2 . . 123(2)
C1 C2 H2 . . 120(2)
N2 C3 N1 . . 126.2(10)
N2 C3 H3 . . 119.7(17)
N1 C3 H3 . . 113.9(18)
N1 C4 C2 . . 122.3(13)
N1 C4 H4 . . 114(2)
C2 C4 H4 . . 123.2(18)
N4 C5 Ag1 . 7_655 175.1(13)
N3 C6 Ag1 . . 176.0(12)
N3 Fe1 N3 . 5_657 180.000(2)
N3 Fe1 N4 . . 90.1(3)
N3 Fe1 N4 5_657 . 89.9(3)
N3 Fe1 N4 . 5_657 89.9(3)
N3 Fe1 N4 5_657 5_657 90.1(3)
N4 Fe1 N4 . 5_657 180.000(2)
N3 Fe1 N1 . 5_657 87.1(4)
N3 Fe1 N1 5_657 5_657 92.9(4)
N4 Fe1 N1 . 5_657 89.4(4)
N4 Fe1 N1 5_657 5_657 90.6(4)
N3 Fe1 N1 . . 92.9(4)
N3 Fe1 N1 5_657 . 87.1(4)
N4 Fe1 N1 . . 90.6(4)
N4 Fe1 N1 5_657 . 89.4(4)
N1 Fe1 N1 5_657 . 180.0000(10)
C3 N1 C4 . . 115.8(11)
C3 N1 Fe1 . . 121.7(8)
C4 N1 Fe1 . . 122.3(9)
C3 N2 C1 . . 116.1(12)
C3 N2 Ag1 . 4_657 118.4(8)
C1 N2 Ag1 . 4_657 125.3(10)
C6 N3 Fe1 . . 161.9(9)
C5 N4 Fe1 . . 171.6(11)
C5 Ag1 C6 7_656 . 162.5(8)
C5 Ag1 N2 7_656 4_647 93.4(6)
C6 Ag1 N2 . 4_647 101.1(6)
C5 Ag1 Ag1 7_656 2 69.8(6)
C6 Ag1 Ag1 . 2 109.1(7)
N2 Ag1 Ag1 4_647 2 122.8(5)

loop_
_geom_bond_atom_site_label_1
_geom_bond_atom_site_label_2
_geom_bond_site_symmetry_2
_geom_bond_distance
C1 N2 . 1.34(2)
C1 C2 . 1.37(2)
C1 H1 . 1.11(5)
C2 C4 . 1.36(2)
C2 H2 . 1.12(4)
C3 N2 . 1.318(16)
C3 N1 . 1.343(15)
C3 H3 . 1.10(3)
C4 N1 . 1.346(16)
C4 H4 . 1.09(4)
C5 N4 . 1.144(14)
C5 Ag1 7_655 2.067(16)
C6 N3 . 1.150(13)
C6 Ag1 . 2.088(15)
Fe1 N3 . 2.132(8)
Fe1 N3 5_657 2.132(8)
Fe1 N4 . 2.132(9)
Fe1 N4 5_657 2.132(9)
Fe1 N1 5_657 2.214(9)
Fe1 N1 . 2.214(9)
N2 Ag1 4_657 2.601(15)
Ag1 C5 7_656 2.067(16)
Ag1 N2 4_647 2.601(14)
Ag1 Ag1 2 2.98(3)
